data_2212369
loop_
_publ_author_name
'Choi, Hong Dae'
'Seo, Pil Ja'
'Son, Byeng Wha'
'Lee, Uk'

_publ_section_title
;
 (3-Methylsulfanyl-2-phenyl-1-benzofuran-5-yl)acetic acid
;
_journal_coeditor_code SJ2199
_journal_issue 2
_journal_name_full 'Acta Crystallographica Section E'
_journal_page_first o442
_journal_page_last o443
_journal_paper_doi 10.1107/S1600536806054833
_journal_volume 63
_journal_year 2007
_chemical_formula_iupac 'C17 H14 O3 S'
_chemical_formula_moiety 'C17 H14 O3 S'
_chemical_formula_sum 'C17 H14 O3 S'
_chemical_formula_weight 298.34
_chemical_name_systematic
;
(3-Methylsulfanyl-2-phenyl-1-benzofuran-5-yl)acetic acid
;
_space_group_IT_number 14
_symmetry_cell_setting monoclinic
_symmetry_space_group_name_Hall '-P 2ybc'
_symmetry_space_group_name_H-M 'P 1 21/c 1'
_atom_sites_solution_hydrogens geom
_atom_sites_solution_primary direct
_atom_sites_solution_secondary difmap
_audit_creation_method SHELXL-97
_cell_angle_alpha 90.00
_cell_angle_beta 95.0850(10)
_cell_angle_gamma 90.00
_cell_formula_units_Z 4
_cell_length_a 5.1605(4)
_cell_length_b 15.5850(10)
_cell_length_c 17.5700(10)
_cell_measurement_reflns_used 5208
_cell_measurement_temperature 173(2)
_cell_measurement_theta_max 28.26
_cell_measurement_theta_min 2.61
_cell_volume 1407.53(16)
_computing_cell_refinement 'SAINT (Bruker, 1997)'
_computing_data_collection 'SMART (Bruker, 1997)'
_computing_data_reduction SAINT
_computing_molecular_graphics 'ORTEP-3 (Farrugia, 1997) and DIAMOND (Brandenburg, 1998)'
_computing_publication_material SHELXL97
_computing_structure_refinement 'SHELXL97 (Sheldrick, 1997)'
_computing_structure_solution 'SHELXS97 (Sheldrick, 1997)'
_diffrn_ambient_temperature 173(2)
_diffrn_detector_area_resol_mean 10.00
_diffrn_measured_fraction_theta_full 0.992
_diffrn_measured_fraction_theta_max 0.992
_diffrn_measurement_device_type 'Bruker SMART CCD'
_diffrn_measurement_method '\f and \w'
_diffrn_radiation_monochromator graphite
_diffrn_radiation_source 'fine-focus sealed tube'
_diffrn_radiation_type MoK\a
_diffrn_radiation_wavelength 0.71073
_diffrn_reflns_av_R_equivalents 0.0382
_diffrn_reflns_av_sigmaI/netI 0.0291
_diffrn_reflns_limit_h_max 6
_diffrn_reflns_limit_h_min -6
_diffrn_reflns_limit_k_max 19
_diffrn_reflns_limit_k_min -19
_diffrn_reflns_limit_l_max 22
_diffrn_reflns_limit_l_min -18
_diffrn_reflns_number 8427
_diffrn_reflns_theta_full 27.00
_diffrn_reflns_theta_max 27.00
_diffrn_reflns_theta_min 1.75
_diffrn_standards_number 0
_exptl_absorpt_coefficient_mu 0.237
_exptl_absorpt_correction_type none
_exptl_crystal_colour colorless
_exptl_crystal_density_diffrn 1.408
_exptl_crystal_density_method 'not measured'
_exptl_crystal_description block
_exptl_crystal_F_000 624
_exptl_crystal_size_max 0.64
_exptl_crystal_size_mid 0.25
_exptl_crystal_size_min 0.25
_refine_diff_density_max 0.315
_refine_diff_density_min -0.313
_refine_ls_extinction_method none
_refine_ls_goodness_of_fit_ref 1.233
_refine_ls_hydrogen_treatment constr
_refine_ls_matrix_type full
_refine_ls_number_parameters 190
_refine_ls_number_reflns 3039
_refine_ls_number_restraints 0
_refine_ls_restrained_S_all 1.233
_refine_ls_R_factor_all 0.0614
_refine_ls_R_factor_gt 0.0561
_refine_ls_shift/su_max 0.000
_refine_ls_shift/su_mean 0.000
_refine_ls_structure_factor_coef Fsqd
_refine_ls_weighting_details 'calc w=1/[\s^2^(Fo^2^)+(0.0317P)^2^+1.3997P] where P=(Fo^2^+2Fc^2^)/3'
_refine_ls_weighting_scheme calc
_refine_ls_wR_factor_gt 0.1174
_refine_ls_wR_factor_ref 0.1197
_reflns_number_gt 2763
_reflns_number_total 3039
_reflns_threshold_expression I>2\s(I)
_cod_data_source_file sj2199.cif
_cod_data_source_block I
_cod_original_sg_symbol_Hall '-p 2ybc'
_cod_original_sg_symbol_H-M 'P 21/c'
_cod_database_code 2212369
_cod_database_fobs_code 2212369

loop_
_symmetry_equiv_pos_as_xyz
'x, y, z'
'-x, y+1/2, -z+1/2'
'-x, -y, -z'
'x, -y-1/2, z-1/2'

loop_
_atom_site_type_symbol
_atom_site_label
_atom_site_fract_x
_atom_site_fract_y
_atom_site_fract_z
_atom_site_U_iso_or_equiv
_atom_site_adp_type
_atom_site_calc_flag
_atom_site_refinement_flags
_atom_site_occupancy
S S 0.23855(11) 0.68552(4) 0.30143(3) 0.02871(16) Uani d . 1
O O1 0.0990(3) 0.90534(10) 0.40585(8) 0.0237(3) Uani d . 1
O O2 -0.3718(4) 0.97180(13) 0.08516(10) 0.0427(5) Uani d . 1
O O3 -0.7641(3) 0.93693(13) 0.03144(10) 0.0416(5) Uani d . 1
H H3 -0.7257 0.9711 -0.0012 0.062 Uiso calc R 1
C C1 0.2329(4) 0.82885(13) 0.39983(12) 0.0214(4) Uani d . 1
C C2 0.1312(4) 0.78290(14) 0.33792(12) 0.0213(4) Uani d . 1
C C3 -0.0831(4) 0.83270(14) 0.30271(12) 0.0216(4) Uani d . 1
C C4 -0.2649(4) 0.82224(14) 0.23928(12) 0.0242(4) Uani d . 1
H H4 -0.2639 0.7730 0.2094 0.029 Uiso calc R 1
C C5 -0.4463(4) 0.88640(15) 0.22184(12) 0.0257(5) Uani d . 1
C C6 -0.4480(5) 0.96023(15) 0.26779(13) 0.0297(5) Uani d . 1
H H6 -0.5722 1.0024 0.2555 0.036 Uiso calc R 1
C C7 -0.2708(5) 0.97210(15) 0.33072(13) 0.0286(5) Uani d . 1
H H7 -0.2713 1.0212 0.3607 0.034 Uiso calc R 1
C C8 -0.0929(4) 0.90675(14) 0.34648(12) 0.0223(4) Uani d . 1
C C9 0.4476(4) 0.81789(14) 0.45971(12) 0.0227(4) Uani d . 1
C C10 0.4994(5) 0.88301(16) 0.51387(14) 0.0311(5) Uani d . 1
H H10 0.3934 0.9313 0.5125 0.037 Uiso calc R 1
C C11 0.7057(5) 0.87642(17) 0.56925(14) 0.0346(6) Uani d . 1
H H11 0.7385 0.9205 0.6044 0.042 Uiso calc R 1
C C12 0.8639(5) 0.80460(17) 0.57275(14) 0.0319(5) Uani d . 1
H H12 1.0036 0.8005 0.6098 0.038 Uiso calc R 1
C C13 0.8127(5) 0.73898(17) 0.52070(14) 0.0348(6) Uani d . 1
H H13 0.9172 0.6903 0.5232 0.042 Uiso calc R 1
C C14 0.6058(5) 0.74527(16) 0.46453(13) 0.0301(5) Uani d . 1
H H14 0.5728 0.7006 0.4299 0.036 Uiso calc R 1
C C15 -0.6411(4) 0.87826(16) 0.15252(13) 0.0295(5) Uani d . 1
H H15A -0.6473 0.8189 0.1358 0.035 Uiso calc R 1
H H15B -0.8124 0.8934 0.1670 0.035 Uiso calc R 1
C C16 -0.5776(4) 0.93430(15) 0.08682(12) 0.0254(5) Uani d . 1
C C17 -0.0137(5) 0.61381(16) 0.32713(18) 0.0395(6) Uani d . 1
H H17A 0.0219 0.5568 0.3101 0.059 Uiso calc R 1
H H17B -0.1786 0.6326 0.3033 0.059 Uiso calc R 1
H H17C -0.0187 0.6138 0.3816 0.059 Uiso calc R 1

loop_
_atom_site_aniso_label
_atom_site_aniso_U_11
_atom_site_aniso_U_22
_atom_site_aniso_U_33
_atom_site_aniso_U_12
_atom_site_aniso_U_13
_atom_site_aniso_U_23
S 0.0254(3) 0.0274(3) 0.0335(3) 0.0036(2) 0.0039(2) -0.0092(2)
O1 0.0276(8) 0.0229(8) 0.0200(7) 0.0049(6) -0.0004(6) -0.0003(6)
O2 0.0375(10) 0.0607(13) 0.0278(9) -0.0247(9) -0.0078(7) 0.0181(8)
O3 0.0306(9) 0.0611(12) 0.0309(9) -0.0180(9) -0.0084(7) 0.0229(9)
C1 0.0227(10) 0.0208(10) 0.0214(10) 0.0030(8) 0.0064(8) 0.0022(8)
C2 0.0231(10) 0.0206(10) 0.0209(10) 0.0009(8) 0.0058(8) -0.0001(8)
C3 0.0220(10) 0.0240(11) 0.0195(10) -0.0007(8) 0.0061(8) 0.0024(8)
C4 0.0258(11) 0.0269(11) 0.0204(10) -0.0036(9) 0.0049(8) 0.0020(8)
C5 0.0236(11) 0.0326(12) 0.0212(10) -0.0063(9) 0.0030(8) 0.0099(9)
C6 0.0287(12) 0.0295(12) 0.0308(12) 0.0057(9) 0.0018(9) 0.0098(10)
C7 0.0334(12) 0.0248(11) 0.0274(11) 0.0057(10) 0.0024(10) 0.0017(9)
C8 0.0258(11) 0.0243(11) 0.0167(10) 0.0001(9) 0.0020(8) 0.0030(8)
C9 0.0230(10) 0.0260(11) 0.0195(10) 0.0001(9) 0.0047(8) 0.0036(8)
C10 0.0327(12) 0.0271(12) 0.0324(13) 0.0059(10) -0.0035(10) -0.0011(10)
C11 0.0377(14) 0.0345(13) 0.0302(13) -0.0014(11) -0.0050(10) -0.0039(10)
C12 0.0248(11) 0.0437(14) 0.0264(12) 0.0009(10) -0.0022(9) 0.0078(10)
C13 0.0334(13) 0.0380(14) 0.0323(13) 0.0131(11) 0.0000(10) 0.0029(10)
C14 0.0342(12) 0.0298(12) 0.0262(11) 0.0087(10) 0.0017(9) -0.0012(9)
C15 0.0245(11) 0.0361(13) 0.0274(12) -0.0085(10) -0.0014(9) 0.0113(10)
C16 0.0237(11) 0.0299(12) 0.0220(11) -0.0046(9) -0.0009(8) 0.0042(9)
C17 0.0293(13) 0.0241(12) 0.0650(18) 0.0004(10) 0.0046(12) -0.0073(12)

loop_
_atom_type_symbol
_atom_type_description
_atom_type_scat_dispersion_real
_atom_type_scat_dispersion_imag
_atom_type_scat_source
C C 0.0033 0.0016 'International Tables Vol C Tables 4.2.6.8 and 6.1.1.4'
H H 0.0000 0.0000 'International Tables Vol C Tables 4.2.6.8 and 6.1.1.4'
O O 0.0106 0.0060 'International Tables Vol C Tables 4.2.6.8 and 6.1.1.4'
S S 0.1246 0.1234 'International Tables Vol C Tables 4.2.6.8 and 6.1.1.4'

loop_
_geom_angle_atom_site_label_1
_geom_angle_atom_site_label_2
_geom_angle_atom_site_label_3
_geom_angle
C2 S C17 100.73(11)
C8 O1 C1 106.65(16)
C16 O3 H3 109.5
C2 C1 O1 110.62(18)
C2 C1 C9 136.1(2)
O1 C1 C9 113.25(18)
C1 C2 C3 106.52(19)
C1 C2 S 129.18(17)
C3 C2 S 124.21(16)
C8 C3 C4 118.8(2)
C8 C3 C2 105.85(19)
C4 C3 C2 135.3(2)
C5 C4 C3 118.9(2)
C5 C4 H4 120.5
C3 C4 H4 120.5
C4 C5 C6 120.2(2)
C4 C5 C15 120.3(2)
C6 C5 C15 119.5(2)
C7 C6 C5 122.1(2)
C7 C6 H6 119.0
C5 C6 H6 119.0
C8 C7 C6 116.2(2)
C8 C7 H7 121.9
C6 C7 H7 121.9
O1 C8 C7 125.8(2)
O1 C8 C3 110.35(18)
C7 C8 C3 123.8(2)
C14 C9 C10 118.1(2)
C14 C9 C1 122.6(2)
C10 C9 C1 119.3(2)
C11 C10 C9 120.9(2)
C11 C10 H10 119.6
C9 C10 H10 119.6
C10 C11 C12 120.4(2)
C10 C11 H11 119.8
C12 C11 H11 119.8
C13 C12 C11 119.5(2)
C13 C12 H12 120.3
C11 C12 H12 120.3
C12 C13 C14 120.5(2)
C12 C13 H13 119.8
C14 C13 H13 119.8
C13 C14 C9 120.6(2)
C13 C14 H14 119.7
C9 C14 H14 119.7
C16 C15 C5 113.17(18)
C16 C15 H15A 108.9
C5 C15 H15A 108.9
C16 C15 H15B 108.9
C5 C15 H15B 108.9
H15A C15 H15B 107.8
O2 C16 O3 123.7(2)
O2 C16 C15 123.2(2)
O3 C16 C15 113.11(18)
S C17 H17A 109.5
S C17 H17B 109.5
H17A C17 H17B 109.5
S C17 H17C 109.5
H17A C17 H17C 109.5
H17B C17 H17C 109.5

loop_
_geom_bond_atom_site_label_1
_geom_bond_atom_site_label_2
_geom_bond_distance
S C2 1.756(2)
S C17 1.803(3)
O1 C8 1.373(3)
O1 C1 1.387(2)
O2 C16 1.215(3)
O3 C16 1.307(3)
O3 H3 0.8200
C1 C2 1.368(3)
C1 C9 1.469(3)
C2 C3 1.445(3)
C3 C8 1.390(3)
C3 C4 1.401(3)
C4 C5 1.385(3)
C4 H4 0.9300
C5 C6 1.406(3)
C5 C15 1.514(3)
C6 C7 1.384(3)
C6 H6 0.9300
C7 C8 1.383(3)
C7 H7 0.9300
C9 C14 1.394(3)
C9 C10 1.401(3)
C10 C11 1.381(3)
C10 H10 0.9300
C11 C12 1.384(4)
C11 H11 0.9300
C12 C13 1.382(4)
C12 H12 0.9300
C13 C14 1.392(3)
C13 H13 0.9300
C14 H14 0.9300
C15 C16 1.507(3)
C15 H15A 0.9700
C15 H15B 0.9700
C17 H17A 0.9600
C17 H17B 0.9600
C17 H17C 0.9600

loop_
_geom_hbond_atom_site_label_D
_geom_hbond_atom_site_label_H
_geom_hbond_atom_site_label_A
_geom_hbond_site_symmetry_A
_geom_hbond_distance_DH
_geom_hbond_distance_HA
_geom_hbond_distance_DA
_geom_hbond_angle_DHA
O3 H3 O2 3_475 0.82 1.83 2.639(2) 168.5

loop_
_geom_torsion_atom_site_label_1
_geom_torsion_atom_site_label_2
_geom_torsion_atom_site_label_3
_geom_torsion_atom_site_label_4
_geom_torsion
C8 O1 C1 C2 0.5(2)
C8 O1 C1 C9 179.69(17)
O1 C1 C2 C3 -0.7(2)
C9 C1 C2 C3 -179.6(2)
O1 C1 C2 S 176.00(15)
C9 C1 C2 S -2.9(4)
C17 S C2 C1 108.6(2)
C17 S C2 C3 -75.3(2)
C1 C2 C3 C8 0.6(2)
S C2 C3 C8 -176.32(15)
C1 C2 C3 C4 -179.6(2)
S C2 C3 C4 3.5(4)
C8 C3 C4 C5 0.7(3)
C2 C3 C4 C5 -179.1(2)
C3 C4 C5 C6 -0.6(3)
C3 C4 C5 C15 178.40(19)
C4 C5 C6 C7 0.6(3)
C15 C5 C6 C7 -178.4(2)
C5 C6 C7 C8 -0.6(3)
C1 O1 C8 C7 -179.4(2)
C1 O1 C8 C3 -0.2(2)
C6 C7 C8 O1 180.0(2)
C6 C7 C8 C3 0.8(3)
C4 C3 C8 O1 179.84(18)
C2 C3 C8 O1 -0.3(2)
C4 C3 C8 C7 -0.8(3)
C2 C3 C8 C7 179.0(2)
C2 C1 C9 C14 -1.7(4)
O1 C1 C9 C14 179.50(19)
C2 C1 C9 C10 177.5(2)
O1 C1 C9 C10 -1.3(3)
C14 C9 C10 C11 1.7(3)
C1 C9 C10 C11 -177.5(2)
C9 C10 C11 C12 -0.7(4)
C10 C11 C12 C13 -0.5(4)
C11 C12 C13 C14 0.8(4)
C12 C13 C14 C9 0.2(4)
C10 C9 C14 C13 -1.4(3)
C1 C9 C14 C13 177.8(2)
C4 C5 C15 C16 -104.6(2)
C6 C5 C15 C16 74.4(3)
C5 C15 C16 O2 10.7(4)
C5 C15 C16 O3 -170.6(2)

loop_
_cod_related_entry_id
_cod_related_entry_database
_cod_related_entry_code
1 ChemSpider 21125338
